data_1551058
loop_
_publ_author_name
'Ruan, Yao'
'Zhao, Hui'

_publ_section_title
;
 (<i>E</i>)-<i>N</i>'-Hydroxy-<i>N</i>,<i>N</i>-dimethyl-2-(3-nitrophenyl)acetimidamide
;
_journal_coeditor_code HB4291
_journal_issue 5
_journal_name_full IUCrData
_journal_page_first x190607
_journal_paper_doi 10.1107/S2414314619006072
_journal_volume 4
_journal_year 2019
_chemical_formula_iupac 'C10 H13 N3 O3'
_chemical_formula_moiety 'C10 H13 N3 O3'
_chemical_formula_sum 'C10 H13 N3 O3'
_chemical_formula_weight 223.23
_chemical_name_systematic (<i>E</i>)-<i>N</i>'-Hydroxy-<i>N</i>,<i>N</i>-dimethyl-2-(3-nitrophenyl)acetimidamide
_space_group_IT_number 2
_symmetry_cell_setting triclinic
_symmetry_space_group_name_Hall '-P 1'
_symmetry_space_group_name_H-M 'P -1'
_atom_sites_solution_hydrogens geom
_atom_sites_solution_primary direct
_atom_sites_solution_secondary difmap
_audit_creation_method SHELXL-97
_cell_angle_alpha 66.595(6)
_cell_angle_beta 77.917(6)
_cell_angle_gamma 76.113(6)
_cell_formula_units_Z 2
_cell_length_a 7.7740(6)
_cell_length_b 8.4772(5)
_cell_length_c 9.6599(7)
_cell_measurement_reflns_used 2839
_cell_measurement_temperature 293(2)
_cell_measurement_theta_max 28.1270
_cell_measurement_theta_min 4.1230
_cell_volume 562.49(7)
_computing_cell_refinement
;
SAINT (Bruker, 2015)
;
_computing_data_collection
;
APEX2 (Bruker, 2015)
;
_computing_data_reduction
;
SAINT (Bruker, 2015)
;
_computing_molecular_graphics
;
SHELXTL (Sheldrick, 2008)
;
_computing_publication_material
;
SHELXTL (Sheldrick, 2008)
;
_computing_structure_refinement
;
SHELXL97 (Sheldrick, 2008)
;
_computing_structure_solution
;
SHELXS97 (Sheldrick, 2008)
;
_diffrn_ambient_temperature 293(2)
_diffrn_measured_fraction_theta_full 0.998
_diffrn_measured_fraction_theta_max 0.998
_diffrn_measurement_device_type 'Bruker APEXII CCD'
_diffrn_measurement_method '\w scans'
_diffrn_radiation_monochromator graphite
_diffrn_radiation_source 'fine-focus sealed tube'
_diffrn_radiation_type MoK\a
_diffrn_radiation_wavelength 0.71073
_diffrn_reflns_av_R_equivalents 0.0339
_diffrn_reflns_av_sigmaI/netI 0.0331
_diffrn_reflns_limit_h_max 9
_diffrn_reflns_limit_h_min -9
_diffrn_reflns_limit_k_max 10
_diffrn_reflns_limit_k_min -10
_diffrn_reflns_limit_l_max 11
_diffrn_reflns_limit_l_min -11
_diffrn_reflns_number 6503
_diffrn_reflns_theta_full 25.50
_diffrn_reflns_theta_max 25.50
_diffrn_reflns_theta_min 3.34
_exptl_absorpt_coefficient_mu 0.099
_exptl_absorpt_correction_T_max 0.9882
_exptl_absorpt_correction_T_min 0.9756
_exptl_absorpt_correction_type multi-scan
_exptl_absorpt_process_details
;
(SADABS; Bruker, 2015)
;
_exptl_crystal_colour colourless
_exptl_crystal_density_diffrn 1.318
_exptl_crystal_density_method 'not measured'
_exptl_crystal_description block
_exptl_crystal_F_000 236
_exptl_crystal_size_max 0.25
_exptl_crystal_size_mid 0.22
_exptl_crystal_size_min 0.12
_refine_diff_density_max 0.297
_refine_diff_density_min -0.372
_refine_ls_extinction_method none
_refine_ls_goodness_of_fit_ref 1.084
_refine_ls_hydrogen_treatment mixed
_refine_ls_matrix_type full
_refine_ls_number_parameters 148
_refine_ls_number_reflns 2097
_refine_ls_number_restraints 0
_refine_ls_restrained_S_all 1.084
_refine_ls_R_factor_all 0.0693
_refine_ls_R_factor_gt 0.0585
_refine_ls_shift/su_max 0.000
_refine_ls_shift/su_mean 0.000
_refine_ls_structure_factor_coef Fsqd
_refine_ls_weighting_details 'calc w=1/[\s^2^(Fo^2^)+(0.0850P)^2^+0.0695P] where P=(Fo^2^+2Fc^2^)/3'
_refine_ls_weighting_scheme calc
_refine_ls_wR_factor_gt 0.1452
_refine_ls_wR_factor_ref 0.1572
_reflns_number_gt 1722
_reflns_number_total 2097
_reflns_threshold_expression I>2\s(I)
_cod_data_source_file hb4291sup1.cif
_cod_data_source_block I
_cod_database_code 1551058

loop_
_symmetry_equiv_pos_as_xyz
'x, y, z'
'-x, -y, -z'

loop_
_atom_site_type_symbol
_atom_site_label
_atom_site_fract_x
_atom_site_fract_y
_atom_site_fract_z
_atom_site_U_iso_or_equiv
_atom_site_adp_type
_atom_site_calc_flag
_atom_site_refinement_flags
_atom_site_occupancy
_atom_site_symmetry_multiplicity
N N1 0.2028(2) 1.0701(2) -0.00206(19) 0.0528(5) Uani d . 1 1
O O2 0.1524(2) 1.07407(18) -0.11426(17) 0.0637(5) Uani d . 1 1
O O1 0.1824(3) 1.1983(2) 0.0307(2) 0.0957(7) Uani d . 1 1
C C2 0.2750(2) 0.7507(2) 0.08584(18) 0.0391(4) Uani d . 1 1
H H2 0.2107 0.7551 0.0129 0.047 Uiso calc R 1 1
C C3 0.3558(2) 0.5920(2) 0.18285(18) 0.0382(4) Uani d . 1 1
C C1 0.2920(2) 0.9027(2) 0.09979(19) 0.0407(4) Uani d . 1 1
C C4 0.4542(3) 0.5915(3) 0.2875(2) 0.0483(5) Uani d . 1 1
H H4 0.5103 0.4856 0.3519 0.058 Uiso calc R 1 1
C C6 0.3873(3) 0.9029(3) 0.2038(2) 0.0504(5) Uani d . 1 1
H H6 0.3958 1.0069 0.2109 0.060 Uiso calc R 1 1
C C5 0.4703(3) 0.7449(3) 0.2977(2) 0.0557(5) Uani d . 1 1
H H5 0.5374 0.7417 0.3683 0.067 Uiso calc R 1 1
C C8 0.2728(2) 0.2961(2) 0.32899(19) 0.0404(4) Uani d . 1 1
C C7 0.3362(3) 0.4217(2) 0.17492(19) 0.0473(5) Uani d . 1 1
H H7A 0.2516 0.4460 0.1051 0.057 Uiso calc R 1 1
H H7B 0.4505 0.3681 0.1357 0.057 Uiso calc R 1 1
N N2 0.3767(2) 0.16518(18) 0.41274(17) 0.0453(4) Uani d . 1 1
O O3 0.55854(18) 0.15786(19) 0.34362(18) 0.0665(5) Uani d . 1 1
H H3 0.6176 0.0640 0.3900 0.100 Uiso calc R 1 1
N N3 0.0994(2) 0.3282(2) 0.38795(19) 0.0583(5) Uani d . 1 1
C C10 0.0425(4) 0.2126(4) 0.5410(3) 0.0842(8) Uani d . 1 1
H H10A 0.0344 0.1025 0.5387 0.126 Uiso calc R 1 1
H H10B -0.0722 0.2645 0.5782 0.126 Uiso calc R 1 1
H H10C 0.1280 0.1947 0.6070 0.126 Uiso calc R 1 1
C C9 -0.0412(3) 0.4295(4) 0.2971(3) 0.0848(8) Uani d . 1 1
H H9A 0.0017 0.5260 0.2141 0.127 Uiso calc R 1 1
H H9B -0.1400 0.4726 0.3584 0.127 Uiso calc R 1 1
H H9C -0.0796 0.3576 0.2579 0.127 Uiso calc R 1 1

loop_
_atom_site_aniso_label
_atom_site_aniso_U_11
_atom_site_aniso_U_22
_atom_site_aniso_U_33
_atom_site_aniso_U_12
_atom_site_aniso_U_13
_atom_site_aniso_U_23
N1 0.0528(10) 0.0383(9) 0.0583(10) -0.0045(7) -0.0095(8) -0.0092(8)
O2 0.0677(10) 0.0513(9) 0.0571(9) -0.0024(7) -0.0219(7) -0.0022(7)
O1 0.1332(18) 0.0386(9) 0.1205(15) 0.0089(9) -0.0488(13) -0.0320(9)
C2 0.0387(10) 0.0398(10) 0.0346(8) -0.0017(7) -0.0061(7) -0.0116(7)
C3 0.0347(9) 0.0367(9) 0.0356(8) -0.0014(7) -0.0007(7) -0.0102(7)
C1 0.0390(10) 0.0351(9) 0.0401(9) -0.0046(7) -0.0014(7) -0.0084(7)
C4 0.0432(10) 0.0466(11) 0.0431(10) -0.0056(8) -0.0117(8) -0.0022(8)
C6 0.0540(12) 0.0489(11) 0.0503(11) -0.0186(9) -0.0032(9) -0.0166(9)
C5 0.0571(13) 0.0636(13) 0.0488(11) -0.0222(10) -0.0172(9) -0.0111(9)
C8 0.0478(11) 0.0308(9) 0.0410(9) 0.0010(7) -0.0087(8) -0.0144(7)
C7 0.0591(12) 0.0357(10) 0.0402(9) 0.0032(8) -0.0065(8) -0.0131(8)
N2 0.0419(9) 0.0355(8) 0.0483(9) 0.0013(6) -0.0071(7) -0.0085(6)
O3 0.0435(8) 0.0507(9) 0.0762(10) 0.0071(6) -0.0023(7) -0.0045(7)
N3 0.0421(10) 0.0573(10) 0.0576(10) 0.0055(8) -0.0053(7) -0.0110(8)
C10 0.0610(15) 0.0939(19) 0.0661(14) -0.0061(13) 0.0136(12) -0.0117(13)
C9 0.0521(14) 0.0740(16) 0.108(2) 0.0076(12) -0.0260(14) -0.0152(14)

loop_
_atom_type_symbol
_atom_type_description
_atom_type_scat_dispersion_real
_atom_type_scat_dispersion_imag
_atom_type_scat_source
C C 0.0033 0.0016 'International Tables Vol C Tables 4.2.6.8 and 6.1.1.4'
H H 0.0000 0.0000 'International Tables Vol C Tables 4.2.6.8 and 6.1.1.4'
N N 0.0061 0.0033 'International Tables Vol C Tables 4.2.6.8 and 6.1.1.4'
O O 0.0106 0.0060 'International Tables Vol C Tables 4.2.6.8 and 6.1.1.4'

loop_
_geom_angle_atom_site_label_1
_geom_angle_atom_site_label_2
_geom_angle_atom_site_label_3
_geom_angle
O2 N1 O1 122.95(17)
O2 N1 C1 118.80(15)
O1 N1 C1 118.24(18)
C3 C2 C1 118.62(16)
C3 C2 H2 120.7
C1 C2 H2 120.7
C4 C3 C2 118.85(16)
C4 C3 C7 120.66(15)
C2 C3 C7 120.50(16)
C6 C1 C2 122.78(17)
C6 C1 N1 119.16(16)
C2 C1 N1 118.06(16)
C5 C4 C3 121.24(17)
C5 C4 H4 119.4
C3 C4 H4 119.4
C1 C6 C5 118.26(18)
C1 C6 H6 120.9
C5 C6 H6 120.9
C6 C5 C4 120.23(18)
C6 C5 H5 119.9
C4 C5 H5 119.9
N2 C8 N3 117.67(16)
N2 C8 C7 123.72(16)
N3 C8 C7 118.47(15)
C8 C7 C3 111.66(14)
C8 C7 H7A 109.3
C3 C7 H7A 109.3
C8 C7 H7B 109.3
C3 C7 H7B 109.3
H7A C7 H7B 107.9
C8 N2 O3 111.70(14)
N2 O3 H3 109.5
C8 N3 C9 123.55(18)
C8 N3 C10 117.97(17)
C9 N3 C10 115.5(2)
N3 C10 H10A 109.5
N3 C10 H10B 109.5
H10A C10 H10B 109.5
N3 C10 H10C 109.5
H10A C10 H10C 109.5
H10B C10 H10C 109.5
N3 C9 H9A 109.5
N3 C9 H9B 109.5
H9A C9 H9B 109.5
N3 C9 H9C 109.5
H9A C9 H9C 109.5
H9B C9 H9C 109.5

loop_
_geom_bond_atom_site_label_1
_geom_bond_atom_site_label_2
_geom_bond_distance
N1 O2 1.213(2)
N1 O1 1.214(2)
N1 C1 1.472(2)
C2 C3 1.386(2)
C2 C1 1.387(2)
C2 H2 0.9300
C3 C4 1.387(3)
C3 C7 1.521(2)
C1 C6 1.368(3)
C4 C5 1.379(3)
C4 H4 0.9300
C6 C5 1.378(3)
C6 H6 0.9300
C5 H5 0.9300
C8 N2 1.292(2)
C8 N3 1.357(2)
C8 C7 1.509(2)
C7 H7A 0.9700
C7 H7B 0.9700
N2 O3 1.429(2)
O3 H3 0.8200
N3 C9 1.434(3)
N3 C10 1.458(3)
C10 H10A 0.9600
C10 H10B 0.9600
C10 H10C 0.9600
C9 H9A 0.9600
C9 H9B 0.9600
C9 H9C 0.9600

loop_
_geom_hbond_atom_site_label_D
_geom_hbond_atom_site_label_H
_geom_hbond_atom_site_label_A
_geom_hbond_site_symmetry_A
_geom_hbond_distance_DH
_geom_hbond_distance_HA
_geom_hbond_distance_DA
_geom_hbond_angle_DHA
O3 H3 N2 2_656 0.82 2.11 2.8292(19) 146
C10 H10C O2 1_546 0.96 2.51 3.288(3) 139
C10 H10B Cg1 2\#173;_566 0.96 2.85 3.718(3) 151

loop_
_geom_torsion_atom_site_label_1
_geom_torsion_atom_site_label_2
_geom_torsion_atom_site_label_3
_geom_torsion_atom_site_label_4
_geom_torsion
C1 C2 C3 C4 -1.6(2)
C1 C2 C3 C7 178.20(15)
C3 C2 C1 C6 0.9(3)
C3 C2 C1 N1 -178.90(14)
O2 N1 C1 C6 164.10(17)
O1 N1 C1 C6 -16.2(3)
O2 N1 C1 C2 -16.1(3)
O1 N1 C1 C2 163.65(19)
C2 C3 C4 C5 1.0(3)
C7 C3 C4 C5 -178.82(17)
C2 C1 C6 C5 0.4(3)
N1 C1 C6 C5 -179.78(16)
C1 C6 C5 C4 -1.0(3)
C3 C4 C5 C6 0.4(3)
N2 C8 C7 C3 -101.67(19)
N3 C8 C7 C3 73.9(2)
C4 C3 C7 C8 51.8(2)
C2 C3 C7 C8 -128.00(17)
N3 C8 N2 O3 -173.71(15)
C7 C8 N2 O3 1.9(2)
N2 C8 N3 C9 -159.9(2)
C7 C8 N3 C9 24.3(3)
N2 C8 N3 C10 -0.2(3)
C7 C8 N3 C10 -176.0(2)

_cod_database_fobs_code 1551058
